data_4349362
loop_
_publ_author_name
'Zatsikha, Yuriy V.'
'Holstrom, Cole D.'
'Chanawanno, Kullapa'
'Osinski, Allen J.'
'Ziegler, Christopher J.'
'Nemykin, Victor N.'

_publ_section_title
;
 Observation of the Strong Electronic Coupling in Near-Infrared-Absorbing
 Tetraferrocene aza-Dipyrromethene and aza-BODIPY with Direct
 Ferrocene-\a- and Ferrocene-\b-Pyrrole Bonds: Toward Molecular Machinery
 with Four-Bit Information Storage Capacity.
;
_journal_issue 2
_journal_name_full 'Inorganic chemistry'
_journal_page_first 991
_journal_page_last 1000
_journal_paper_doi 10.1021/acs.inorgchem.6b02806
_journal_volume 56
_journal_year 2017
_chemical_formula_sum 'C48 H39 Fe4 N3'
_chemical_formula_weight 881.22
_space_group_IT_number 14
_space_group_name_Hall '-P 2ybc'
_space_group_name_H-M_alt 'P 1 21/c 1'
_symmetry_cell_setting monoclinic
_symmetry_space_group_name_H-M 'P 1 21/c 1'
_atom_sites_solution_hydrogens geom
_atom_sites_solution_primary direct
_atom_sites_solution_secondary difmap
_audit_creation_method SHELXL-97
_cell_angle_alpha 90.00
_cell_angle_beta 99.553(3)
_cell_angle_gamma 90.00
_cell_formula_units_Z 2
_cell_length_a 11.5406(5)
_cell_length_b 10.4500(5)
_cell_length_c 14.9894(6)
_cell_measurement_reflns_used 3304
_cell_measurement_temperature 100(2)
_cell_measurement_theta_max 60.58
_cell_measurement_theta_min 3.88
_cell_volume 1782.64(14)
_computing_cell_refinement 'Bruker SAINT'
_computing_data_collection 'Bruker APEX2'
_computing_data_reduction 'Bruker SAINT'
_computing_molecular_graphics 'Bruker SHELXTL'
_computing_publication_material 'Bruker SHELXTL'
_computing_structure_refinement 'SHELXL-97 (Sheldrick, 2008)'
_computing_structure_solution 'SHELXS-97 (Sheldrick, 2008)'
_diffrn_ambient_temperature 100(2)
_diffrn_measured_fraction_theta_full 0.965
_diffrn_measured_fraction_theta_max 0.965
_diffrn_measurement_device_type 'Bruker APEX-II CCD'
_diffrn_measurement_method '\f and \w scans'
_diffrn_radiation_monochromator graphite
_diffrn_radiation_source 'fine-focus sealed tube'
_diffrn_radiation_type CuK\a
_diffrn_radiation_wavelength 1.54178
_diffrn_reflns_av_R_equivalents 0.0856
_diffrn_reflns_av_sigmaI/netI 0.0565
_diffrn_reflns_limit_h_max 13
_diffrn_reflns_limit_h_min -13
_diffrn_reflns_limit_k_max 11
_diffrn_reflns_limit_k_min -12
_diffrn_reflns_limit_l_max 17
_diffrn_reflns_limit_l_min -17
_diffrn_reflns_number 18781
_diffrn_reflns_theta_full 66.26
_diffrn_reflns_theta_max 66.26
_diffrn_reflns_theta_min 3.88
_exptl_absorpt_coefficient_mu 13.111
_exptl_absorpt_correction_T_max 0.3721
_exptl_absorpt_correction_T_min 0.0761
_exptl_absorpt_correction_type multi-scan
_exptl_absorpt_process_details SADABS
_exptl_crystal_colour purple
_exptl_crystal_density_diffrn 1.642
_exptl_crystal_density_meas ?
_exptl_crystal_density_method 'not measured'
_exptl_crystal_description Needle
_exptl_crystal_F_000 904
_exptl_crystal_size_max 0.41
_exptl_crystal_size_mid 0.16
_exptl_crystal_size_min 0.09
_refine_diff_density_max 0.845
_refine_diff_density_min -0.491
_refine_diff_density_rms 0.120
_refine_ls_extinction_method none
_refine_ls_goodness_of_fit_ref 1.054
_refine_ls_hydrogen_treatment constr
_refine_ls_matrix_type full
_refine_ls_number_parameters 259
_refine_ls_number_reflns 3016
_refine_ls_number_restraints 36
_refine_ls_restrained_S_all 1.050
_refine_ls_R_factor_all 0.0929
_refine_ls_R_factor_gt 0.0652
_refine_ls_shift/su_max 0.000
_refine_ls_shift/su_mean 0.000
_refine_ls_structure_factor_coef Fsqd
_refine_ls_weighting_details 'calc w=1/[\s^2^(Fo^2^)+(0.1092P)^2^+1.3627P] where P=(Fo^2^+2Fc^2^)/3'
_refine_ls_weighting_scheme calc
_refine_ls_wR_factor_gt 0.1676
_refine_ls_wR_factor_ref 0.1885
_reflns_number_gt 2195
_reflns_number_total 3016
_reflns_threshold_expression >2sigma(I)
_cod_data_source_file ic6b02806_si_002.cif
_cod_data_source_block p21c
_cod_depositor_comments
;
The following automatic conversions were performed:

data item '_refine_ls_hydrogen_treatment' value 'Constr' was changed
to 'constr' in accordance with the
/home/saulius/struct/COD-crude-data/automatic-downloads/DataCite-retrospective/ACS/depositions/lib/dictionaries/cif_core.dic
dictionary named 'cif_core.dic' version 2.4.2 last updated on
2011-04-26.

data item '_symmetry_cell_setting' value 'Monoclinic' was changed to
'monoclinic' in accordance with the
/home/saulius/struct/COD-crude-data/automatic-downloads/DataCite-retrospective/ACS/depositions/lib/dictionaries/cif_core.dic
dictionary named 'cif_core.dic' version 2.4.2 last updated on
2011-04-26.

data item '_exptl_crystal_density_meas' value 'not measured' was
changed to '?' -- the value is perceived as not measured.

Automatic conversion script
Id: cif_fix_values 6909 2019-04-08 15:41:33Z antanas 
;
_cod_original_sg_symbol_H-M P2(1)/c
_cod_database_code 4349362

loop_
_symmetry_equiv_pos_as_xyz
'x, y, z'
'-x, y+1/2, -z+1/2'
'-x, -y, -z'
'x, -y-1/2, z-1/2'

loop_
_atom_site_label
_atom_site_type_symbol
_atom_site_fract_x
_atom_site_fract_y
_atom_site_fract_z
_atom_site_U_iso_or_equiv
_atom_site_adp_type
_atom_site_occupancy
_atom_site_symmetry_multiplicity
_atom_site_calc_flag
_atom_site_refinement_flags
_atom_site_disorder_group
Fe1 Fe 0.62878(8) 1.19051(9) 0.33794(5) 0.0519(3) Uani 1 1 d . .
Fe2 Fe 0.88573(8) 0.72823(10) 0.09756(6) 0.0552(3) Uani 1 1 d . .
N1 N 0.5612(7) 1.0812(12) 0.0778(7) 0.0480(15) Uani 0.50 1 d PDU 1
C25 C 0.5695(7) 1.0564(13) 0.0666(8) 0.0480(15) Uani 0.50 1 d PDU 2
C1 C 0.6140(10) 0.9881(15) 0.0281(9) 0.0483(15) Uani 0.50 1 d PDU 1
N3 N 0.6304(5) 0.9685(12) 0.0225(8) 0.0483(15) Uani 0.50 1 d PDU 2
H25 H 0.6013 0.9185 -0.0230 0.058 Uiso 0.50 1 calc PR 2
C22 C 0.5736(6) 1.1341(7) 0.4545(4) 0.0634(17) Uani 1 1 d . .
H22 H 0.5104 1.1755 0.4827 0.076 Uiso 1 1 calc R .
C21 C 0.5579(6) 1.0325(6) 0.3897(4) 0.0637(17) Uani 1 1 d . .
H21 H 0.4819 0.9901 0.3643 0.076 Uiso 1 1 calc R .
C20 C 0.6700(5) 1.0042(6) 0.3672(4) 0.0543(15) Uani 1 1 d . .
H20 H 0.6867 0.9378 0.3230 0.065 Uiso 1 1 calc R .
C24 C 0.7520(5) 1.0831(7) 0.4173(4) 0.0594(16) Uani 1 1 d . .
H24 H 0.8382 1.0836 0.4153 0.071 Uiso 1 1 calc R .
C23 C 0.6934(6) 1.1651(7) 0.4716(4) 0.0642(17) Uani 1 1 d . .
H23 H 0.7311 1.2321 0.5144 0.077 Uiso 1 1 calc R .
C15 C 0.6223(7) 1.2199(6) 0.2028(4) 0.069(2) Uani 1 1 d . .
C4 C 0.6488(4) 1.1219(6) 0.1392(3) 0.0523(14) Uani 1 1 d D .
N2 N 0.5479(7) 0.9254(8) -0.0372(5) 0.0411(19) Uani 0.50 1 d PDU .
C2 C 0.7407(4) 0.9753(5) 0.0628(3) 0.0496(14) Uani 1 1 d D .
C5 C 0.8286(6) 0.8964(7) 0.0351(4) 0.0639(18) Uani 1 1 d . .
C6 C 0.8097(8) 0.7918(8) -0.0269(4) 0.084(3) Uani 1 1 d . .
H6 H 0.7327 0.7634 -0.0621 0.101 Uiso 1 1 calc R .
C11 C 0.7746(7) 0.5977(10) 0.1379(7) 0.095(3) Uani 1 1 d . .
H11 H 0.6958 0.5729 0.1038 0.113 Uiso 1 1 calc R .
C10 C 0.7976(11) 0.7002(10) 0.2015(7) 0.114(4) Uani 1 1 d . .
H10 H 0.7391 0.7587 0.2228 0.137 Uiso 1 1 calc R .
C14 C 0.9215(11) 0.6960(9) 0.2320(5) 0.102(3) Uani 1 1 d . .
H14 H 0.9678 0.7527 0.2785 0.122 Uiso 1 1 calc R .
C13 C 0.9642(7) 0.5954(8) 0.1879(4) 0.074(2) Uani 1 1 d . .
H13 H 1.0488 0.5703 0.1952 0.089 Uiso 1 1 calc R .
C12 C 0.8785(7) 0.5392(8) 0.1323(5) 0.085(2) Uani 1 1 d . .
H12 H 0.8885 0.4654 0.0918 0.102 Uiso 1 1 calc R .
C7 C 0.9216(11) 0.7386(10) -0.0314(6) 0.116(4) Uani 1 1 d . .
H7 H 0.9369 0.6639 -0.0695 0.139 Uiso 1 1 calc R .
C8 C 1.0093(8) 0.8064(10) 0.0305(8) 0.105(4) Uani 1 1 d . .
H8 H 1.0955 0.7880 0.0423 0.126 Uiso 1 1 calc R .
C9 C 0.9523(6) 0.9026(7) 0.0708(6) 0.079(2) Uani 1 1 d . .
H9 H 0.9906 0.9650 0.1170 0.094 Uiso 1 1 calc R .
C3 C 0.7578(5) 1.0693(5) 0.1345(3) 0.0575(16) Uani 1 1 d D .
H3 H 0.8302 1.0910 0.1715 0.069 Uiso 1 1 calc R .
C19 C 0.7068(9) 1.3024(7) 0.2544(4) 0.081(2) Uani 1 1 d . .
H19 H 0.7927 1.3057 0.2516 0.097 Uiso 1 1 calc R .
C18 C 0.6474(11) 1.3780(8) 0.3095(5) 0.099(3) Uani 1 1 d . .
H18 H 0.6838 1.4449 0.3531 0.118 Uiso 1 1 calc R .
C17 C 0.5262(11) 1.3418(9) 0.2936(5) 0.110(4) Uani 1 1 d . .
H17 H 0.4630 1.3791 0.3239 0.131 Uiso 1 1 calc R .
C16 C 0.5114(8) 1.2437(8) 0.2275(4) 0.083(2) Uani 1 1 d . .
H16 H 0.4362 1.1990 0.2031 0.100 Uiso 1 1 calc R .

loop_
_atom_site_aniso_label
_atom_site_aniso_U_11
_atom_site_aniso_U_22
_atom_site_aniso_U_33
_atom_site_aniso_U_23
_atom_site_aniso_U_13
_atom_site_aniso_U_12
Fe1 0.0706(6) 0.0508(6) 0.0371(5) -0.0035(4) 0.0169(4) 0.0025(4)
Fe2 0.0546(6) 0.0667(7) 0.0467(5) 0.0105(4) 0.0157(4) 0.0082(5)
N1 0.0484(16) 0.0479(17) 0.0479(16) 0.0010(7) 0.0084(7) -0.0001(7)
C25 0.0484(16) 0.0479(17) 0.0479(16) 0.0010(7) 0.0084(7) -0.0001(7)
C1 0.0490(17) 0.0483(17) 0.0477(16) 0.0007(7) 0.0082(7) 0.0000(7)
N3 0.0490(17) 0.0483(17) 0.0477(16) 0.0007(7) 0.0082(7) 0.0000(7)
C22 0.079(4) 0.062(4) 0.055(3) -0.002(3) 0.028(3) -0.007(3)
C21 0.082(4) 0.060(4) 0.054(3) -0.011(3) 0.025(3) -0.013(3)
C20 0.072(4) 0.053(4) 0.039(3) 0.002(3) 0.014(3) 0.000(3)
C24 0.052(3) 0.075(5) 0.051(3) 0.001(3) 0.010(3) 0.005(3)
C23 0.087(5) 0.070(5) 0.036(3) -0.007(3) 0.011(3) -0.001(4)
C15 0.128(6) 0.044(4) 0.041(3) 0.002(3) 0.032(4) 0.012(4)
C4 0.070(4) 0.050(4) 0.040(3) 0.006(2) 0.018(3) 0.006(3)
N2 0.042(2) 0.041(2) 0.041(2) 0.0005(10) 0.0080(10) 0.0003(10)
C2 0.056(3) 0.059(4) 0.036(3) 0.002(2) 0.016(2) 0.003(3)
C5 0.075(4) 0.071(5) 0.053(3) 0.025(3) 0.030(3) 0.026(3)
C6 0.124(6) 0.091(6) 0.041(3) 0.007(3) 0.026(4) 0.044(5)
C11 0.065(5) 0.091(7) 0.128(8) 0.042(6) 0.018(5) -0.005(4)
C10 0.154(9) 0.099(8) 0.116(8) 0.051(6) 0.101(7) 0.055(7)
C14 0.172(10) 0.092(7) 0.043(4) 0.004(4) 0.023(5) 0.008(6)
C13 0.078(5) 0.097(6) 0.046(3) 0.019(4) 0.005(3) 0.014(4)
C12 0.112(6) 0.074(6) 0.068(4) 0.017(4) 0.006(4) 0.007(5)
C7 0.180(11) 0.117(8) 0.073(5) 0.047(5) 0.084(7) 0.089(8)
C8 0.088(6) 0.109(8) 0.137(8) 0.068(7) 0.073(6) 0.045(5)
C9 0.072(4) 0.067(5) 0.108(6) 0.029(4) 0.047(4) 0.015(4)
C3 0.064(4) 0.065(4) 0.042(3) -0.001(3) 0.005(3) -0.006(3)
C19 0.153(7) 0.051(4) 0.051(4) -0.001(3) 0.050(4) -0.015(4)
C18 0.208(11) 0.045(5) 0.052(4) -0.007(3) 0.050(6) 0.001(6)
C17 0.195(11) 0.079(6) 0.060(5) 0.008(4) 0.035(6) 0.072(7)
C16 0.108(6) 0.093(6) 0.048(4) 0.003(4) 0.013(4) 0.054(5)

loop_
_atom_type_symbol
_atom_type_description
_atom_type_scat_dispersion_real
_atom_type_scat_dispersion_imag
_atom_type_scat_source
C C 0.0181 0.0091 'International Tables Vol C Tables 4.2.6.8 and 6.1.1.4'
H H 0.0000 0.0000 'International Tables Vol C Tables 4.2.6.8 and 6.1.1.4'
N N 0.0311 0.0180 'International Tables Vol C Tables 4.2.6.8 and 6.1.1.4'
Fe Fe -1.1336 3.1974 'International Tables Vol C Tables 4.2.6.8 and 6.1.1.4'

loop_
_geom_angle_atom_site_label_1
_geom_angle_atom_site_label_2
_geom_angle_atom_site_label_3
_geom_angle
_geom_angle_site_symmetry_1
_geom_angle_site_symmetry_3
C17 Fe1 C18 41.4(4) . .
C17 Fe1 C19 69.0(4) . .
C18 Fe1 C19 40.5(3) . .
C17 Fe1 C24 159.9(4) . .
C18 Fe1 C24 124.7(4) . .
C19 Fe1 C24 109.9(3) . .
C17 Fe1 C16 40.9(3) . .
C18 Fe1 C16 69.2(4) . .
C19 Fe1 C16 69.2(4) . .
C24 Fe1 C16 159.0(3) . .
C17 Fe1 C23 121.7(3) . .
C18 Fe1 C23 107.4(3) . .
C19 Fe1 C23 123.7(3) . .
C24 Fe1 C23 41.0(3) . .
C16 Fe1 C23 157.2(3) . .
C17 Fe1 C20 157.4(4) . .
C18 Fe1 C20 160.5(4) . .
C19 Fe1 C20 124.9(3) . .
C24 Fe1 C20 39.7(2) . .
C16 Fe1 C20 122.5(3) . .
C23 Fe1 C20 68.2(3) . .
C17 Fe1 C15 68.4(3) . .
C18 Fe1 C15 68.4(3) . .
C19 Fe1 C15 41.1(3) . .
C24 Fe1 C15 124.9(3) . .
C16 Fe1 C15 40.6(3) . .
C23 Fe1 C15 160.9(3) . .
C20 Fe1 C15 109.1(2) . .
C17 Fe1 C22 105.0(3) . .
C18 Fe1 C22 121.2(3) . .
C19 Fe1 C22 157.9(3) . .
C24 Fe1 C22 68.1(3) . .
C16 Fe1 C22 121.0(3) . .
C23 Fe1 C22 40.2(3) . .
C20 Fe1 C22 68.6(3) . .
C15 Fe1 C22 158.2(3) . .
C17 Fe1 C21 120.4(4) . .
C18 Fe1 C21 157.2(3) . .
C19 Fe1 C21 160.5(3) . .
C24 Fe1 C21 67.6(3) . .
C16 Fe1 C21 105.9(4) . .
C23 Fe1 C21 68.1(3) . .
C20 Fe1 C21 40.7(2) . .
C15 Fe1 C21 123.1(3) . .
C22 Fe1 C21 40.9(3) . .
C14 Fe2 C10 41.4(4) . .
C14 Fe2 C11 68.0(4) . .
C10 Fe2 C11 41.3(4) . .
C14 Fe2 C6 162.8(4) . .
C10 Fe2 C6 124.0(4) . .
C11 Fe2 C6 107.1(4) . .
C14 Fe2 C13 39.6(3) . .
C10 Fe2 C13 67.3(3) . .
C11 Fe2 C13 65.1(3) . .
C6 Fe2 C13 154.8(3) . .
C14 Fe2 C9 108.9(4) . .
C10 Fe2 C9 122.3(4) . .
C11 Fe2 C9 159.0(3) . .
C6 Fe2 C9 69.4(4) . .
C13 Fe2 C9 126.6(3) . .
C14 Fe2 C7 155.9(5) . .
C10 Fe2 C7 160.7(5) . .
C11 Fe2 C7 123.6(5) . .
C6 Fe2 C7 40.6(3) . .
C13 Fe2 C7 121.7(3) . .
C9 Fe2 C7 68.0(4) . .
C14 Fe2 C8 120.9(5) . .
C10 Fe2 C8 156.7(5) . .
C11 Fe2 C8 160.1(5) . .
C6 Fe2 C8 69.5(4) . .
C13 Fe2 C8 109.2(3) . .
C9 Fe2 C8 39.8(3) . .
C7 Fe2 C8 41.2(4) . .
C14 Fe2 C5 126.7(3) . .
C10 Fe2 C5 108.2(3) . .
C11 Fe2 C5 122.7(3) . .
C6 Fe2 C5 40.9(3) . .
C13 Fe2 C5 163.7(3) . .
C9 Fe2 C5 41.2(3) . .
C7 Fe2 C5 67.9(3) . .
C8 Fe2 C5 68.3(3) . .
C14 Fe2 C12 66.1(4) . .
C10 Fe2 C12 67.5(4) . .
C11 Fe2 C12 39.0(3) . .
C6 Fe2 C12 121.2(3) . .
C13 Fe2 C12 37.7(3) . .
C9 Fe2 C12 160.5(3) . .
C7 Fe2 C12 108.3(4) . .
C8 Fe2 C12 124.8(3) . .
C5 Fe2 C12 157.0(3) . .
N2 N1 C4 155.5(10) 3_675 .
N2 N1 C1 100.6(6) 3_675 .
C4 N1 C1 103.9(7) . .
N2 C25 N3 119.5(5) 3_675 .
N2 C25 C4 129.5(7) 3_675 .
N3 C25 C4 111.0(7) . .
N2 C1 N1 119.0(9) . .
N2 C1 C2 129.7(10) . .
N1 C1 C2 111.3(6) . .
C2 N3 C25 105.9(7) . .
C2 N3 H25 127.1 . .
C25 N3 H25 127.1 . .
C23 C22 C21 107.8(6) . .
C23 C22 Fe1 69.6(3) . .
C21 C22 Fe1 69.8(4) . .
C23 C22 H22 126.1 . .
C21 C22 H22 126.1 . .
Fe1 C22 H22 126.1 . .
C20 C21 C22 107.4(6) . .
C20 C21 Fe1 69.0(4) . .
C22 C21 Fe1 69.3(4) . .
C20 C21 H21 126.3 . .
C22 C21 H21 126.3 . .
Fe1 C21 H21 126.3 . .
C24 C20 C21 108.4(5) . .
C24 C20 Fe1 70.1(4) . .
C21 C20 Fe1 70.3(4) . .
C24 C20 H20 125.8 . .
C21 C20 H20 125.8 . .
Fe1 C20 H20 125.8 . .
C20 C24 C23 108.8(6) . .
C20 C24 Fe1 70.2(3) . .
C23 C24 Fe1 69.6(4) . .
C20 C24 H24 125.6 . .
C23 C24 H24 125.6 . .
Fe1 C24 H24 125.6 . .
C22 C23 C24 107.7(6) . .
C22 C23 Fe1 70.2(4) . .
C24 C23 Fe1 69.4(3) . .
C22 C23 H23 126.2 . .
C24 C23 H23 126.2 . .
Fe1 C23 H23 126.2 . .
C16 C15 C19 108.6(6) . .
C16 C15 C4 126.1(7) . .
C19 C15 C4 125.2(7) . .
C16 C15 Fe1 69.6(4) . .
C19 C15 Fe1 69.1(4) . .
C4 C15 Fe1 124.3(4) . .
N1 C4 C3 115.7(6) . .
N1 C4 C15 117.4(7) . .
C3 C4 C15 126.8(5) . .
N1 C4 C25 12.2(7) . .
C3 C4 C25 103.7(5) . .
C15 C4 C25 129.5(6) . .
N1 N2 C1 140.4(9) 3_675 .
N1 N2 C25 14.0(6) 3_675 3_675
C1 N2 C25 126.4(9) . 3_675
N3 C2 C5 121.1(6) . .
N3 C2 C3 112.3(6) . .
C5 C2 C3 126.5(5) . .
N3 C2 C1 10.5(7) . .
C5 C2 C1 131.6(6) . .
C3 C2 C1 101.9(6) . .
C2 C5 C6 126.5(7) . .
C2 C5 C9 125.2(7) . .
C6 C5 C9 108.1(6) . .
C2 C5 Fe2 123.7(4) . .
C6 C5 Fe2 69.1(4) . .
C9 C5 Fe2 69.2(4) . .
C7 C6 C5 106.8(9) . .
C7 C6 Fe2 70.0(4) . .
C5 C6 Fe2 70.0(4) . .
C7 C6 H6 126.6 . .
C5 C6 H6 126.6 . .
Fe2 C6 H6 126.6 . .
C12 C11 C10 108.1(8) . .
C12 C11 Fe2 71.2(5) . .
C10 C11 Fe2 68.9(5) . .
C12 C11 H11 126.0 . .
C10 C11 H11 126.0 . .
Fe2 C11 H11 126.0 . .
C14 C10 C11 104.8(7) . .
C14 C10 Fe2 69.2(4) . .
C11 C10 Fe2 69.8(5) . .
C14 C10 H10 127.6 . .
C11 C10 H10 127.6 . .
Fe2 C10 H10 127.6 . .
C13 C14 C10 106.8(9) . .
C13 C14 Fe2 71.2(4) . .
C10 C14 Fe2 69.4(5) . .
C13 C14 H14 126.6 . .
C10 C14 H14 126.6 . .
Fe2 C14 H14 126.6 . .
C12 C13 C14 110.6(8) . .
C12 C13 Fe2 71.4(4) . .
C14 C13 Fe2 69.2(5) . .
C12 C13 H13 124.7 . .
C14 C13 H13 124.7 . .
Fe2 C13 H13 124.7 . .
C13 C12 C11 109.7(9) . .
C13 C12 Fe2 71.0(5) . .
C11 C12 Fe2 69.9(5) . .
C13 C12 H12 125.2 . .
C11 C12 H12 125.2 . .
Fe2 C12 H12 125.2 . .
C6 C7 C8 108.9(8) . .
C6 C7 Fe2 69.3(4) . .
C8 C7 Fe2 69.4(5) . .
C6 C7 H7 125.5 . .
C8 C7 H7 125.5 . .
Fe2 C7 H7 125.5 . .
C9 C8 C7 107.6(8) . .
C9 C8 Fe2 69.9(4) . .
C7 C8 Fe2 69.4(5) . .
C9 C8 H8 126.2 . .
C7 C8 H8 126.2 . .
Fe2 C8 H8 126.2 . .
C8 C9 C5 108.5(9) . .
C8 C9 Fe2 70.2(5) . .
C5 C9 Fe2 69.6(4) . .
C8 C9 H9 125.8 . .
C5 C9 H9 125.8 . .
Fe2 C9 H9 125.8 . .
C4 C3 C2 107.1(5) . .
C4 C3 H3 126.4 . .
C2 C3 H3 126.4 . .
C18 C19 C15 107.7(8) . .
C18 C19 Fe1 69.6(4) . .
C15 C19 Fe1 69.8(4) . .
C18 C19 H19 126.2 . .
C15 C19 H19 126.2 . .
Fe1 C19 H19 126.2 . .
C19 C18 C17 108.2(8) . .
C19 C18 Fe1 70.0(4) . .
C17 C18 Fe1 69.1(5) . .
C19 C18 H18 125.9 . .
C17 C18 H18 125.9 . .
Fe1 C18 H18 125.9 . .
C16 C17 C18 108.1(8) . .
C16 C17 Fe1 70.1(4) . .
C18 C17 Fe1 69.5(5) . .
C16 C17 H17 126.0 . .
C18 C17 H17 126.0 . .
Fe1 C17 H17 126.0 . .
C15 C16 C17 107.5(9) . .
C15 C16 Fe1 69.8(4) . .
C17 C16 Fe1 69.0(5) . .
C15 C16 H16 126.2 . .
C17 C16 H16 126.2 . .
Fe1 C16 H16 126.2 . .

loop_
_geom_bond_atom_site_label_1
_geom_bond_atom_site_label_2
_geom_bond_distance
_geom_bond_site_symmetry_2
Fe1 C17 2.020(8) .
Fe1 C18 2.025(8) .
Fe1 C19 2.030(7) .
Fe1 C24 2.034(6) .
Fe1 C16 2.034(7) .
Fe1 C23 2.036(6) .
Fe1 C20 2.034(6) .
Fe1 C15 2.038(6) .
Fe1 C22 2.044(6) .
Fe1 C21 2.051(7) .
Fe2 C14 2.017(8) .
Fe2 C10 2.019(7) .
Fe2 C11 2.031(8) .
Fe2 C6 2.037(7) .
Fe2 C13 2.043(7) .
Fe2 C9 2.042(7) .
Fe2 C7 2.046(7) .
Fe2 C8 2.046(8) .
Fe2 C5 2.048(6) .
Fe2 C12 2.048(8) .
N1 N2 1.306(9) 3_675
N1 C4 1.319(2) .
N1 C1 1.424(14) .
C25 N2 1.366(11) 3_675
C25 N3 1.389(2) .
C25 C4 1.470(2) .
C1 N2 1.311(2) .
C1 C2 1.475(13) .
N3 C2 1.317(2) .
N3 H25 0.8800 .
C22 C23 1.402(9) .
C22 C21 1.430(9) .
C22 H22 1.0000 .
C21 C20 1.421(9) .
C21 H21 1.0000 .
C20 C24 1.380(9) .
C20 H20 1.0000 .
C24 C23 1.426(9) .
C24 H24 1.0000 .
C23 H23 1.0000 .
C15 C16 1.413(10) .
C15 C19 1.428(10) .
C15 C4 1.466(8) .
C4 C3 1.385(8) .
N2 N1 1.306(9) 3_675
N2 C25 1.366(11) 3_675
C2 C5 1.421(8) .
C2 C3 1.446(2) .
C5 C6 1.429(10) .
C5 C9 1.440(10) .
C6 C7 1.418(12) .
C6 H6 1.0000 .
C11 C12 1.361(11) .
C11 C10 1.430(14) .
C11 H11 1.0000 .
C10 C14 1.428(14) .
C10 H10 1.0000 .
C14 C13 1.376(11) .
C14 H14 1.0000 .
C13 C12 1.320(10) .
C13 H13 1.0000 .
C12 H12 1.0000 .
C7 C8 1.441(14) .
C7 H7 1.0000 .
C8 C9 1.393(12) .
C8 H8 1.0000 .
C9 H9 1.0000 .
C3 H3 0.9500 .
C19 C18 1.402(10) .
C19 H19 1.0000 .
C18 C17 1.430(14) .
C18 H18 1.0000 .
C17 C16 1.416(11) .
C17 H17 1.0000 .
C16 H16 1.0000 .
